data_1550931
loop_
_publ_author_name
'Baggi, Giorgio'
'Casimiro, Lorenzo'
'Baroncini, Massimo'
'Silvi, Serena'
'Credi, Alberto'
'Loeb, Stephen J.'

_publ_section_title
;
 Threading-gated photochromism in [2]pseudorotaxanes
;
_journal_name_full 'Chemical Science'
_journal_paper_doi 10.1039/C9SC00913B
_journal_year 2019
_chemical_formula_moiety 'C27 H21 N2 S2, B F4'
_chemical_formula_sum 'C27 H21 B F4 N2 S2'
_chemical_formula_weight 524.39
_space_group_crystal_system monoclinic
_space_group_IT_number 14
_space_group_name_Hall '-P 2ybc'
_space_group_name_H-M_alt 'P 1 21/c 1'
_symmetry_space_group_name_Hall '-P 2ybc'
_symmetry_space_group_name_H-M 'P 1 21/c 1'
_atom_sites_solution_hydrogens geom
_audit_creation_date 2018-10-16
_audit_creation_method
;
Olex2 1.2
(compiled 2018.05.29 svn.r3508 for OlexSys, GUI svn.r5506)
;
_audit_update_record
;
2018-11-06 deposited with the CCDC.    2019-04-09 downloaded from the CCDC.
;
_cell_angle_alpha 90
_cell_angle_beta 95.410(2)
_cell_angle_gamma 90
_cell_formula_units_Z 4
_cell_length_a 9.1113(4)
_cell_length_b 14.2082(7)
_cell_length_c 19.2241(8)
_cell_measurement_reflns_used 9757
_cell_measurement_temperature 170(2)
_cell_measurement_theta_max 28.16
_cell_measurement_theta_min 2.95
_cell_volume 2477.57(19)
_computing_cell_refinement 'SAINT v8.34A (Bruker, 2013)'
_computing_data_reduction 'SAINT v8.34A (Bruker, 2013)'
_computing_molecular_graphics 'Olex2 (Dolomanov et al., 2009)'
_computing_publication_material 'Olex2 (Dolomanov et al., 2009)'
_computing_structure_refinement 'ShelXL (Sheldrick, 2015)'
_diffrn_ambient_temperature 170.0
_diffrn_measured_fraction_theta_full 0.998
_diffrn_measured_fraction_theta_max 0.995
_diffrn_measurement_device_type 'Bruker APEX-II CCD'
_diffrn_measurement_method '\f and \w scans'
_diffrn_radiation_type MoK\a
_diffrn_radiation_wavelength 0.71073
_diffrn_reflns_av_R_equivalents 0.0725
_diffrn_reflns_av_unetI/netI 0.0228
_diffrn_reflns_Laue_measured_fraction_full 0.998
_diffrn_reflns_Laue_measured_fraction_max 0.995
_diffrn_reflns_limit_h_max 12
_diffrn_reflns_limit_h_min -12
_diffrn_reflns_limit_k_max 18
_diffrn_reflns_limit_k_min -18
_diffrn_reflns_limit_l_max 25
_diffrn_reflns_limit_l_min -25
_diffrn_reflns_number 116870
_diffrn_reflns_point_group_measured_fraction_full 0.998
_diffrn_reflns_point_group_measured_fraction_max 0.995
_diffrn_reflns_theta_full 25.242
_diffrn_reflns_theta_max 28.354
_diffrn_reflns_theta_min 2.867
_diffrn_standards_number 0
_exptl_absorpt_coefficient_mu 0.265
_exptl_absorpt_correction_T_max 0.7457
_exptl_absorpt_correction_T_min 0.7003
_exptl_absorpt_correction_type multi-scan
_exptl_absorpt_process_details
'SADABS-2014/5 (Bruker,2014/5) was used for absorption correction. wR2(int) was 0.0650 before and 0.0609 after correction. The Ratio of minimum to maximum transmission is 0.9391. The \l/2 correction factor is 0.00150.'
_exptl_crystal_colour white
_exptl_crystal_colour_primary white
_exptl_crystal_density_diffrn 1.406
_exptl_crystal_description Needle
_exptl_crystal_F_000 1080
_exptl_crystal_recrystallization_method 'Re-crystallisation from solvent: hexanes ethyl acetate'
_exptl_crystal_size_max 0.402
_exptl_crystal_size_mid 0.086
_exptl_crystal_size_min 0.059
_refine_diff_density_max 0.485
_refine_diff_density_min -0.511
_refine_diff_density_rms 0.049
_refine_ls_extinction_method none
_refine_ls_goodness_of_fit_ref 1.064
_refine_ls_hydrogen_treatment constr
_refine_ls_matrix_type full
_refine_ls_number_parameters 420
_refine_ls_number_reflns 6152
_refine_ls_number_restraints 146
_refine_ls_restrained_S_all 1.055
_refine_ls_R_factor_all 0.0676
_refine_ls_R_factor_gt 0.0467
_refine_ls_shift/su_max 0.001
_refine_ls_shift/su_mean 0.000
_refine_ls_structure_factor_coef Fsqd
_refine_ls_weighting_details 'w=1/[\s^2^(Fo^2^)+(0.0391P)^2^+1.8264P] where P=(Fo^2^+2Fc^2^)/3'
_refine_ls_weighting_scheme calc
_refine_ls_wR_factor_gt 0.1024
_refine_ls_wR_factor_ref 0.1130
_reflns_Friedel_coverage 0.000
_reflns_number_gt 4793
_reflns_number_total 6152
_reflns_threshold_expression 'I > 2\s(I)'
_cod_data_source_file c9sc00913b2.cif
_cod_data_source_block mo_gb032_0m
_cod_database_code 1550931
_shelx_shelxl_version_number 2018/3
_shelx_space_group_comment
;
The symmetry employed for this shelxl refinement is uniquely defined
by the following loop, which should always be used as a source of
symmetry information in preference to the above space-group names.
They are only intended as comments.
;
_shelx_estimated_absorpt_t_max 0.985
_shelx_estimated_absorpt_t_min 0.901
_olex2_refinement_description
;
1. Fixed Uiso
 At 1.2 times of:
  All C(H) groups, All N(H) groups
 At 1.5 times of:
  All C(H,H,H) groups
2. Uiso/Uaniso restraints and constraints
B1A \\sim F1 \\sim B1 \\sim F2 \\sim F3 \\sim F4 \\sim F3A \\sim F1A \\sim F2A:
within 2A with sigma of 0.04 and sigma for terminal atoms of 0.08
Uanis(C13) = Uanis(C13A)
Uanis(C18) = Uanis(C18A)
Uanis(C15) = Uanis(C15A)
Uanis(C19) = Uanis(C19A)
Uanis(C21) = Uanis(C21A)
Uanis(C14) = Uanis(C14A)
3. Same fragment restrains
{C20A, C19A, C13A, C14A, C15A, C16A, C17A, C21A, C18A, S1A} sigma for 1-2:
0.02, 1-3: 0.02
as
{C20, C19, C13, C14, C15, C16, C17, C21, C18, S1}
4. Others
 Sof(F3A)=Sof(F1A)=Sof(F2A)=Sof(B1A)=1-FVAR(1)
 Sof(F1)=Sof(F2)=Sof(F3)=Sof(B1)=FVAR(1)
 Sof(C20A)=Sof(H20D)=Sof(H20E)=Sof(H20F)=Sof(C19A)=Sof(C13A)=Sof(C14A)=
 Sof(C15A)=Sof(H15A)=Sof(C16A)=Sof(H16A)=Sof(C17A)=Sof(H17A)=Sof(C21A)=
 Sof(H21A)=Sof(C18A)=Sof(S1A)=1-FVAR(2)
 Sof(C20)=Sof(H20A)=Sof(H20B)=Sof(H20C)=Sof(C19)=Sof(C13)=Sof(C14)=Sof(C15)=
 Sof(H15)=Sof(C16)=Sof(H16)=Sof(C17)=Sof(H17)=Sof(C21)=Sof(H21)=Sof(C18)=
 Sof(S1)=FVAR(2)
5.a Aromatic/amide H refined with riding coordinates:
 C15(H15), C16(H16), C17(H17), C21(H21), N1(H1), N2(H2), C1(H1A), C2(H2A),
 C3(H3), C9(H9), C10(H10), C11(H11), C25(H25), C26(H26), C27(H27), C15A(H15A),
 C16A(H16A), C17A(H17A), C21A(H21A)
5.b Idealised Me refined as rotating group:
 C20(H20A,H20B,H20C), C23(H23A,H23B,H23C), C20A(H20D,H20E,H20F)
;
_olex2_submission_special_instructions 'No special instructions were received'

loop_
_space_group_symop_operation_xyz
'x, y, z'
'-x, y+1/2, -z+1/2'
'-x, -y, -z'
'x, -y-1/2, z-1/2'

loop_
_atom_site_label
_atom_site_type_symbol
_atom_site_fract_x
_atom_site_fract_y
_atom_site_fract_z
_atom_site_U_iso_or_equiv
_atom_site_adp_type
_atom_site_occupancy
_atom_site_site_symmetry_order
_atom_site_calc_flag
_atom_site_refinement_flags_posn
_atom_site_refinement_flags_adp
_atom_site_refinement_flags_occupancy
_atom_site_disorder_assembly
_atom_site_disorder_group
C20 C -0.1699(3) 0.34063(19) 0.72044(12) 0.0447(6) Uani 0.9371(17) 1 d D . P A 1
H20A H -0.264532 0.368198 0.730031 0.067 Uiso 0.9371(17) 1 calc GR . P A 1
H20B H -0.170239 0.328764 0.670205 0.067 Uiso 0.9371(17) 1 calc GR . P A 1
H20C H -0.089994 0.384342 0.735509 0.067 Uiso 0.9371(17) 1 calc GR . P A 1
C19 C -0.1471(2) 0.25012(17) 0.75938(11) 0.0315(4) Uani 0.9371(17) 1 d D . P A 1
C13 C -0.0559(2) 0.23006(14) 0.81806(10) 0.0265(4) Uani 0.9371(17) 1 d D . P A 1
C14 C -0.06304(19) 0.13264(14) 0.83890(10) 0.0272(4) Uani 0.9371(17) 1 d D . P A 1
C15 C 0.0124(2) 0.08532(15) 0.89546(11) 0.0305(4) Uani 0.9371(17) 1 d D . P A 1
H15 H 0.082581 0.117674 0.926391 0.037 Uiso 0.9371(17) 1 calc R . P A 1
C16 C -0.0165(2) -0.00890(16) 0.90573(12) 0.0401(5) Uani 0.9371(17) 1 d D . P A 1
H16 H 0.035131 -0.041337 0.943730 0.048 Uiso 0.9371(17) 1 calc R . P A 1
C17 C -0.1205(3) -0.05710(17) 0.86108(15) 0.0481(6) Uani 0.9371(17) 1 d D . P A 1
H17 H -0.140249 -0.121434 0.869913 0.058 Uiso 0.9371(17) 1 calc R . P A 1
C21 C -0.1949(2) -0.01300(16) 0.80442(13) 0.0423(5) Uani 0.9371(17) 1 d D . P A 1
H21 H -0.264688 -0.046205 0.773810 0.051 Uiso 0.9371(17) 1 calc R . P A 1
C18 C -0.1647(2) 0.08208(18) 0.79328(12) 0.0325(5) Uani 0.9371(17) 1 d D . P A 1
S1 S -0.24523(6) 0.15267(5) 0.72741(3) 0.03797(16) Uani 0.9371(17) 1 d D . P A 1
S2 S 0.46379(6) 0.09142(4) 0.83532(3) 0.04624(16) Uani 1 1 d . . . . .
F1 F 0.6947(8) 0.4376(4) 0.8532(4) 0.0436(10) Uani 0.789(18) 1 d . U P B 1
F2 F 0.6054(4) 0.5723(2) 0.8939(3) 0.0664(13) Uani 0.789(18) 1 d . U P B 1
F3 F 0.4631(4) 0.4831(5) 0.81478(18) 0.0604(11) Uani 0.789(18) 1 d . U P B 1
F4 F 0.51049(12) 0.43528(9) 0.92562(6) 0.0418(3) Uani 1 1 d . U . . .
N1 N 0.22165(15) 0.38640(11) 0.90693(8) 0.0264(3) Uani 1 1 d . . . . .
H1 H 0.309248 0.403982 0.925612 0.032 Uiso 1 1 calc R . . . .
N2 N -0.00838(15) 0.38861(11) 0.87167(8) 0.0273(3) Uani 1 1 d . . . . .
H2 H -0.099970 0.408026 0.862911 0.033 Uiso 1 1 calc R . . . .
C1 C 0.0789(2) 0.72261(15) 0.97136(12) 0.0405(5) Uani 1 1 d . . . . .
H1A H 0.074368 0.786260 0.986135 0.049 Uiso 1 1 calc R . . . .
C2 C 0.2044(2) 0.66991(14) 0.98916(11) 0.0370(4) Uani 1 1 d . . . . .
H2A H 0.285627 0.697015 1.016699 0.044 Uiso 1 1 calc R . . . .
C3 C 0.2115(2) 0.57767(14) 0.96680(10) 0.0313(4) Uani 1 1 d . . . . .
H3 H 0.297924 0.541606 0.978865 0.038 Uiso 1 1 calc R . . . .
C4 C 0.09275(18) 0.53740(12) 0.92678(9) 0.0254(3) Uani 1 1 d . . . . .
C5 C 0.10110(17) 0.44055(13) 0.90283(9) 0.0249(3) Uani 1 1 d . . . . .
C6 C 0.18962(19) 0.29884(13) 0.87771(9) 0.0280(4) Uani 1 1 d . . . . .
C7 C 0.30254(19) 0.22572(13) 0.87618(10) 0.0302(4) Uani 1 1 d . . . . .
C8 C 0.39765(19) 0.19830(13) 0.93750(10) 0.0315(4) Uani 1 1 d . . . . .
C9 C 0.4052(2) 0.23187(15) 1.00618(11) 0.0381(4) Uani 1 1 d . . . . .
H9 H 0.342157 0.281466 1.018020 0.046 Uiso 1 1 calc R . . . .
C10 C 0.5049(3) 0.19243(17) 1.05690(13) 0.0477(5) Uani 1 1 d . . . . .
H10 H 0.509202 0.214715 1.103637 0.057 Uiso 1 1 calc R . . . .
C11 C 0.5994(3) 0.12013(16) 1.03979(14) 0.0489(6) Uani 1 1 d . . . . .
H11 H 0.666693 0.093535 1.075148 0.059 Uiso 1 1 calc R . . . .
C12 C 0.04181(19) 0.29985(13) 0.85497(9) 0.0283(4) Uani 1 1 d . . . . .
C22 C 0.3268(2) 0.17543(16) 0.81823(11) 0.0382(5) Uani 1 1 d . . . . .
C23 C 0.2538(3) 0.1853(2) 0.74575(12) 0.0569(7) Uani 1 1 d . . . . .
H23A H 0.174512 0.138793 0.738123 0.085 Uiso 1 1 calc GR . . . .
H23B H 0.326453 0.174878 0.712065 0.085 Uiso 1 1 calc GR . . . .
H23C H 0.212525 0.248781 0.739483 0.085 Uiso 1 1 calc GR . . . .
C24 C 0.4936(2) 0.12503(14) 0.92193(12) 0.0368(4) Uani 1 1 d . . . . .
C25 C 0.5959(2) 0.08732(15) 0.97290(13) 0.0434(5) Uani 1 1 d . . . . .
H25 H 0.662256 0.039498 0.961261 0.052 Uiso 1 1 calc R . . . .
C26 C -0.0344(2) 0.59020(14) 0.90960(11) 0.0351(4) Uani 1 1 d . . . . .
H26 H -0.116508 0.563000 0.882745 0.042 Uiso 1 1 calc R . . . .
C27 C -0.0401(2) 0.68256(15) 0.93199(12) 0.0415(5) Uani 1 1 d . . . . .
H27 H -0.126446 0.718857 0.920244 0.050 Uiso 1 1 calc R . . . .
B1 B 0.5676(9) 0.4831(5) 0.8721(4) 0.0316(14) Uani 0.789(18) 1 d . U P B 1
F3A F 0.4681(16) 0.430(3) 0.8092(8) 0.080(6) Uani 0.211(18) 1 d . U P B 2
F1A F 0.696(3) 0.414(2) 0.8610(17) 0.074(7) Uani 0.211(18) 1 d . U P B 2
F2A F 0.589(2) 0.5579(17) 0.858(2) 0.117(7) Uani 0.211(18) 1 d . U P B 2
B1A B 0.563(4) 0.467(3) 0.859(2) 0.051(8) Uani 0.211(18) 1 d . U P B 2
C20A C 0.102(4) 0.082(2) 0.9324(16) 0.082(19) Uani 0.0629(17) 1 d D . P A 2
H20D H 0.188114 0.054103 0.913402 0.123 Uiso 0.0629(17) 1 calc GR . P A 2
H20E H 0.053279 0.034592 0.959091 0.123 Uiso 0.0629(17) 1 calc GR . P A 2
H20F H 0.134084 0.134715 0.963240 0.123 Uiso 0.0629(17) 1 calc GR . P A 2
C19A C -0.003(3) 0.1174(14) 0.8737(13) 0.0315(4) Uani 0.0629(17) 1 d D . P A 2
C13A C -0.017(3) 0.2077(12) 0.8480(12) 0.0265(4) Uani 0.0629(17) 1 d D . P A 2
C14A C -0.119(3) 0.2150(12) 0.7868(12) 0.0272(4) Uani 0.0629(17) 1 d D . P A 2
C15A C -0.160(3) 0.2916(14) 0.7449(14) 0.0305(4) Uani 0.0629(17) 1 d D . P A 2
H15A H -0.116044 0.351378 0.754827 0.037 Uiso 0.0629(17) 1 calc R . P A 2
C16A C -0.265(4) 0.2809(17) 0.6886(17) 0.065(13) Uani 0.0629(17) 1 d D . P A 2
H16A H -0.293473 0.333730 0.660214 0.078 Uiso 0.0629(17) 1 calc R . P A 2
C17A C -0.329(4) 0.1929(19) 0.6730(16) 0.067(14) Uani 0.0629(17) 1 d D . P A 2
H17A H -0.408911 0.188309 0.637847 0.081 Uiso 0.0629(17) 1 calc R . P A 2
C21A C -0.278(3) 0.1130(15) 0.7077(14) 0.0423(5) Uani 0.0629(17) 1 d D . P A 2
H21A H -0.305528 0.052143 0.690720 0.051 Uiso 0.0629(17) 1 calc R . P A 2
C18A C -0.183(3) 0.1242(12) 0.7690(12) 0.0325(5) Uani 0.0629(17) 1 d D . P A 2
S1A S -0.1131(14) 0.0394(8) 0.8260(7) 0.070(4) Uani 0.0629(17) 1 d D . P A 2

loop_
_atom_site_aniso_label
_atom_site_aniso_U_11
_atom_site_aniso_U_22
_atom_site_aniso_U_33
_atom_site_aniso_U_23
_atom_site_aniso_U_13
_atom_site_aniso_U_12
C20 0.0406(12) 0.0587(16) 0.0336(11) 0.0145(11) -0.0027(9) -0.0020(11)
C19 0.0212(9) 0.0478(13) 0.0254(10) 0.0031(9) 0.0018(7) -0.0005(9)
C13 0.0181(8) 0.0375(11) 0.0240(9) -0.0018(8) 0.0029(7) 0.0006(7)
C14 0.0196(8) 0.0341(10) 0.0281(9) -0.0065(8) 0.0033(7) 0.0023(7)
C15 0.0268(9) 0.0333(11) 0.0306(11) -0.0057(8) -0.0019(8) 0.0051(8)
C16 0.0410(12) 0.0315(11) 0.0466(13) -0.0023(9) -0.0025(10) 0.0112(9)
C17 0.0466(13) 0.0278(11) 0.0687(17) -0.0085(11) -0.0016(12) 0.0031(10)
C21 0.0345(11) 0.0334(12) 0.0569(14) -0.0166(10) -0.0072(10) 0.0008(9)
C18 0.0228(9) 0.0382(13) 0.0357(12) -0.0069(9) -0.0015(8) 0.0054(9)
S1 0.0275(3) 0.0531(4) 0.0316(3) -0.0048(2) -0.00617(19) -0.0026(2)
S2 0.0403(3) 0.0486(3) 0.0509(3) -0.0099(3) 0.0097(2) 0.0149(2)
F1 0.0202(12) 0.0607(18) 0.050(2) -0.0057(17) 0.0030(13) 0.0075(11)
F2 0.0555(17) 0.0366(12) 0.110(3) -0.0093(15) 0.0238(16) -0.0096(10)
F3 0.0347(11) 0.099(3) 0.0447(12) 0.0247(17) -0.0084(8) 0.0161(16)
F4 0.0218(5) 0.0603(8) 0.0426(7) 0.0089(6) 0.0000(5) -0.0053(5)
N1 0.0159(6) 0.0305(8) 0.0328(8) 0.0025(6) 0.0022(5) 0.0014(5)
N2 0.0163(6) 0.0335(8) 0.0320(8) 0.0027(6) 0.0026(6) 0.0015(6)
C1 0.0472(12) 0.0279(10) 0.0486(12) 0.0048(9) 0.0157(10) 0.0037(9)
C2 0.0401(11) 0.0340(11) 0.0365(10) 0.0010(8) 0.0017(8) -0.0014(8)
C3 0.0273(8) 0.0328(10) 0.0332(9) 0.0028(8) -0.0004(7) 0.0048(7)
C4 0.0213(7) 0.0281(9) 0.0277(8) 0.0088(7) 0.0065(6) 0.0022(6)
C5 0.0176(7) 0.0298(9) 0.0276(8) 0.0067(7) 0.0045(6) 0.0004(6)
C6 0.0228(8) 0.0316(9) 0.0305(9) 0.0002(7) 0.0069(7) 0.0003(7)
C7 0.0221(8) 0.0326(10) 0.0368(10) 0.0004(8) 0.0078(7) 0.0009(7)
C8 0.0239(8) 0.0298(9) 0.0415(10) 0.0018(8) 0.0071(7) -0.0003(7)
C9 0.0334(10) 0.0373(11) 0.0434(11) -0.0019(9) 0.0024(8) 0.0024(8)
C10 0.0492(13) 0.0473(13) 0.0448(12) -0.0018(10) -0.0046(10) -0.0007(10)
C11 0.0424(12) 0.0403(12) 0.0606(15) 0.0076(11) -0.0131(11) 0.0011(10)
C12 0.0220(8) 0.0329(10) 0.0306(9) 0.0020(7) 0.0056(7) 0.0007(7)
C22 0.0307(9) 0.0441(12) 0.0413(11) -0.0017(9) 0.0114(8) 0.0064(8)
C23 0.0534(14) 0.0818(19) 0.0368(12) -0.0058(12) 0.0104(10) 0.0169(13)
C24 0.0274(9) 0.0311(10) 0.0522(12) 0.0004(9) 0.0051(8) 0.0020(7)
C25 0.0331(10) 0.0307(11) 0.0649(15) 0.0010(10) -0.0035(10) 0.0044(8)
C26 0.0219(8) 0.0337(10) 0.0496(12) 0.0136(9) 0.0024(8) 0.0020(7)
C27 0.0315(10) 0.0329(11) 0.0614(14) 0.0161(10) 0.0102(9) 0.0108(8)
B1 0.0194(19) 0.038(2) 0.037(3) 0.0057(18) -0.0008(16) 0.0045(16)
F3A 0.033(4) 0.146(18) 0.058(6) 0.041(9) -0.008(4) -0.008(8)
F1A 0.027(5) 0.14(2) 0.057(7) 0.018(11) 0.014(4) 0.020(11)
F2A 0.121(10) 0.063(9) 0.158(18) 0.053(10) -0.026(11) -0.040(7)
B1A 0.030(9) 0.074(15) 0.052(14) 0.020(11) 0.020(9) -0.019(9)
C20A 0.13(5) 0.05(3) 0.07(3) -0.03(2) 0.06(3) -0.05(3)
C19A 0.0212(9) 0.0478(13) 0.0254(10) 0.0031(9) 0.0018(7) -0.0005(9)
C13A 0.0181(8) 0.0375(11) 0.0240(9) -0.0018(8) 0.0029(7) 0.0006(7)
C14A 0.0196(8) 0.0341(10) 0.0281(9) -0.0065(8) 0.0033(7) 0.0023(7)
C15A 0.0268(9) 0.0333(11) 0.0306(11) -0.0057(8) -0.0019(8) 0.0051(8)
C16A 0.05(2) 0.09(4) 0.05(2) -0.02(2) -0.009(19) 0.00(2)
C17A 0.04(2) 0.12(4) 0.04(2) -0.01(2) -0.016(16) -0.03(2)
C21A 0.0345(11) 0.0334(12) 0.0569(14) -0.0166(10) -0.0072(10) 0.0008(9)
C18A 0.0228(9) 0.0382(13) 0.0357(12) -0.0069(9) -0.0015(8) 0.0054(9)
S1A 0.072(8) 0.050(7) 0.096(10) -0.027(7) 0.043(8) -0.003(6)

loop_
_atom_type_symbol
_atom_type_description
_atom_type_scat_dispersion_real
_atom_type_scat_dispersion_imag
_atom_type_scat_source
C C 0.0033 0.0016 'International Tables Vol C Tables 4.2.6.8 and 6.1.1.4'
H H 0.0000 0.0000 'International Tables Vol C Tables 4.2.6.8 and 6.1.1.4'
B B 0.0013 0.0007 'International Tables Vol C Tables 4.2.6.8 and 6.1.1.4'
F F 0.0171 0.0103 'International Tables Vol C Tables 4.2.6.8 and 6.1.1.4'
N N 0.0061 0.0033 'International Tables Vol C Tables 4.2.6.8 and 6.1.1.4'
S S 0.1246 0.1234 'International Tables Vol C Tables 4.2.6.8 and 6.1.1.4'

loop_
_geom_angle_atom_site_label_1
_geom_angle_atom_site_label_2
_geom_angle_atom_site_label_3
_geom_angle
H20A C20 H20B 109.5
H20A C20 H20C 109.5
H20B C20 H20C 109.5
C19 C20 H20A 109.5
C19 C20 H20B 109.5
C19 C20 H20C 109.5
C20 C19 S1 117.96(15)
C13 C19 C20 129.7(2)
C13 C19 S1 112.34(18)
C19 C13 C14 112.89(18)
C19 C13 C12 123.45(19)
C14 C13 C12 123.64(17)
C15 C14 C13 130.03(18)
C15 C14 C18 118.9(2)
C18 C14 C13 111.09(18)
C14 C15 H15 120.3
C16 C15 C14 119.3(2)
C16 C15 H15 120.3
C15 C16 H16 119.5
C15 C16 C17 121.0(2)
C17 C16 H16 119.5
C16 C17 H17 119.4
C21 C17 C16 121.2(2)
C21 C17 H17 119.4
C17 C21 H21 121.0
C17 C21 C18 118.1(2)
C18 C21 H21 121.0
C14 C18 S1 111.67(18)
C21 C18 C14 121.6(2)
C21 C18 S1 126.72(17)
C18 S1 C19 92.00(10)
C24 S2 C22 92.14(10)
C5 N1 H1 124.7
C5 N1 C6 110.64(14)
C6 N1 H1 124.7
C5 N2 H2 124.5
C5 N2 C12 110.91(14)
C12 N2 H2 124.5
C2 C1 H1A 120.0
C2 C1 C27 120.0(2)
C27 C1 H1A 120.0
C1 C2 H2A 120.1
C1 C2 C3 119.88(19)
C3 C2 H2A 120.1
C2 C3 H3 119.8
C2 C3 C4 120.37(17)
C4 C3 H3 119.8
C3 C4 C5 120.21(16)
C3 C4 C26 119.72(18)
C26 C4 C5 120.07(17)
N1 C5 C4 126.33(16)
N2 C5 N1 106.44(16)
N2 C5 C4 127.22(15)
N1 C6 C7 121.59(15)
C12 C6 N1 106.38(15)
C12 C6 C7 132.02(18)
C8 C7 C6 122.81(17)
C22 C7 C6 123.93(18)
C22 C7 C8 113.24(17)
C9 C8 C7 130.40(18)
C9 C8 C24 118.42(18)
C24 C8 C7 111.17(18)
C8 C9 H9 120.1
C10 C9 C8 119.7(2)
C10 C9 H9 120.1
C9 C10 H10 119.7
C9 C10 C11 120.5(2)
C11 C10 H10 119.7
C10 C11 H11 119.6
C25 C11 C10 120.8(2)
C25 C11 H11 119.6
N2 C12 C13 121.77(15)
N2 C12 C13A 136.9(11)
C6 C12 C13 132.55(17)
C6 C12 N2 105.64(16)
C6 C12 C13A 111.8(9)
C7 C22 S2 112.07(16)
C7 C22 C23 128.6(2)
C23 C22 S2 119.37(16)
C22 C23 H23A 109.5
C22 C23 H23B 109.5
C22 C23 H23C 109.5
H23A C23 H23B 109.5
H23A C23 H23C 109.5
H23B C23 H23C 109.5
C8 C24 S2 111.35(15)
C25 C24 S2 127.21(17)
C25 C24 C8 121.4(2)
C11 C25 C24 119.0(2)
C11 C25 H25 120.5
C24 C25 H25 120.5
C4 C26 H26 120.3
C27 C26 C4 119.43(19)
C27 C26 H26 120.3
C1 C27 H27 119.7
C26 C27 C1 120.62(18)
C26 C27 H27 119.7
F2 B1 F1 108.4(6)
F2 B1 F3 112.1(5)
F2 B1 F4 109.4(6)
F3 B1 F1 108.3(6)
F4 B1 F1 110.3(6)
F4 B1 F3 108.4(6)
F3A B1A F4 105(2)
F3A B1A F1A 108(3)
F1A B1A F4 99(3)
F2A B1A F4 112(3)
F2A B1A F3A 119(3)
F2A B1A F1A 111(3)
H20D C20A H20E 109.5
H20D C20A H20F 109.5
H20E C20A H20F 109.5
C19A C20A H20D 109.5
C19A C20A H20E 109.5
C19A C20A H20F 109.5
C20A C19A S1A 119.4(14)
C13A C19A C20A 127.7(15)
C13A C19A S1A 112.6(9)
C12 C13A C14A 102.7(11)
C19A C13A C12 143.8(13)
C19A C13A C14A 113.1(11)
C13A C14A C18A 110.2(10)
C15A C14A C13A 130.8(13)
C15A C14A C18A 118.9(11)
C14A C15A H15A 120.1
C14A C15A C16A 119.9(14)
C16A C15A H15A 120.1
C15A C16A H16A 119.7
C15A C16A C17A 120.6(14)
C17A C16A H16A 119.7
C16A C17A H17A 119.4
C21A C17A C16A 121.2(14)
C21A C17A H17A 119.4
C17A C21A H21A 121.1
C17A C21A C18A 117.8(14)
C18A C21A H21A 121.1
C14A C18A S1A 111.1(8)
C21A C18A C14A 120.3(12)
C21A C18A S1A 128.3(12)
C19A S1A C18A 92.9(7)

loop_
_geom_bond_atom_site_label_1
_geom_bond_atom_site_label_2
_geom_bond_distance
C20 H20A 0.9800
C20 H20B 0.9800
C20 H20C 0.9800
C20 C19 1.493(3)
C19 C13 1.367(3)
C19 S1 1.729(2)
C13 C14 1.444(3)
C13 C12 1.470(3)
C14 C15 1.402(3)
C14 C18 1.411(3)
C15 H15 0.9500
C15 C16 1.382(3)
C16 H16 0.9500
C16 C17 1.396(3)
C17 H17 0.9500
C17 C21 1.378(3)
C21 H21 0.9500
C21 C18 1.399(3)
C18 S1 1.724(3)
S2 C22 1.736(2)
S2 C24 1.729(2)
F1 B1 1.404(11)
F2 B1 1.369(8)
F3 B1 1.387(8)
F4 B1 1.375(9)
F4 B1A 1.48(3)
N1 H1 0.8800
N1 C5 1.337(2)
N1 C6 1.385(2)
N2 H2 0.8800
N2 C5 1.336(2)
N2 C12 1.389(2)
C1 H1A 0.9500
C1 C2 1.382(3)
C1 C27 1.385(3)
C2 H2A 0.9500
C2 C3 1.383(3)
C3 H3 0.9500
C3 C4 1.390(3)
C4 C5 1.455(3)
C4 C26 1.394(2)
C6 C7 1.464(2)
C6 C12 1.376(2)
C7 C8 1.449(3)
C7 C22 1.359(3)
C8 C9 1.399(3)
C8 C24 1.410(3)
C9 H9 0.9500
C9 C10 1.387(3)
C10 H10 0.9500
C10 C11 1.399(3)
C11 H11 0.9500
C11 C25 1.365(3)
C12 C13A 1.416(16)
C22 C23 1.493(3)
C23 H23A 0.9800
C23 H23B 0.9800
C23 H23C 0.9800
C24 C25 1.394(3)
C25 H25 0.9500
C26 H26 0.9500
C26 C27 1.384(3)
C27 H27 0.9500
F3A B1A 1.33(4)
F1A B1A 1.42(5)
F2A B1A 1.31(4)
C20A H20D 0.9800
C20A H20E 0.9800
C20A H20F 0.9800
C20A C19A 1.499(15)
C19A C13A 1.376(16)
C19A S1A 1.702(16)
C13A C14A 1.432(14)
C14A C15A 1.383(15)
C14A C18A 1.444(15)
C15A H15A 0.9500
C15A C16A 1.383(16)
C16A H16A 0.9500
C16A C17A 1.400(17)
C17A H17A 0.9500
C17A C21A 1.376(17)
C21A H21A 0.9500
C21A C18A 1.402(15)
C18A S1A 1.710(14)

loop_
_geom_torsion_atom_site_label_1
_geom_torsion_atom_site_label_2
_geom_torsion_atom_site_label_3
_geom_torsion_atom_site_label_4
_geom_torsion
C20 C19 C13 C14 -178.6(2)
C20 C19 C13 C12 0.0(3)
C20 C19 S1 C18 179.09(18)
C19 C13 C14 C15 -179.9(2)
C19 C13 C14 C18 -0.6(2)
C19 C13 C12 N2 47.8(3)
C19 C13 C12 C6 -129.7(2)
C13 C19 S1 C18 0.11(17)
C13 C14 C15 C16 178.2(2)
C13 C14 C18 C21 -177.52(19)
C13 C14 C18 S1 0.6(2)
C14 C13 C12 N2 -133.78(19)
C14 C13 C12 C6 48.8(3)
C14 C15 C16 C17 -0.6(3)
C14 C18 S1 C19 -0.43(16)
C15 C14 C18 C21 1.9(3)
C15 C14 C18 S1 -179.94(15)
C15 C16 C17 C21 1.6(4)
C16 C17 C21 C18 -0.8(4)
C17 C21 C18 C14 -1.0(3)
C17 C21 C18 S1 -178.82(19)
C21 C18 S1 C19 177.6(2)
C18 C14 C15 C16 -1.1(3)
S1 C19 C13 C14 0.2(2)
S1 C19 C13 C12 178.82(14)
S2 C24 C25 C11 -177.07(18)
N1 C6 C7 C8 50.1(3)
N1 C6 C7 C22 -131.5(2)
N1 C6 C12 C13 177.79(19)
N1 C6 C12 N2 0.03(19)
N1 C6 C12 C13A -158.2(11)
N2 C12 C13A C19A -119(4)
N2 C12 C13A C14A 69(2)
C1 C2 C3 C4 -0.3(3)
C2 C1 C27 C26 -0.6(3)
C2 C3 C4 C5 179.46(17)
C2 C3 C4 C26 -0.5(3)
C3 C4 C5 N1 -9.9(3)
C3 C4 C5 N2 171.19(17)
C3 C4 C26 C27 0.8(3)
C4 C26 C27 C1 -0.2(3)
C5 N1 C6 C7 -179.34(16)
C5 N1 C6 C12 -0.2(2)
C5 N2 C12 C13 -177.86(16)
C5 N2 C12 C6 0.2(2)
C5 N2 C12 C13A 149.9(12)
C5 C4 C26 C27 -179.19(18)
C6 N1 C5 N2 0.36(19)
C6 N1 C5 C4 -178.75(16)
C6 C7 C8 C9 -0.5(3)
C6 C7 C8 C24 178.57(17)
C6 C7 C22 S2 -177.68(15)
C6 C7 C22 C23 3.2(4)
C6 C12 C13A C19A 30(5)
C6 C12 C13A C14A -142.4(16)
C7 C6 C12 C13 -3.2(4)
C7 C6 C12 N2 179.00(19)
C7 C6 C12 C13A 20.7(11)
C7 C8 C9 C10 178.6(2)
C7 C8 C24 S2 -0.9(2)
C7 C8 C24 C25 179.72(19)
C8 C7 C22 S2 0.9(2)
C8 C7 C22 C23 -178.2(2)
C8 C9 C10 C11 0.8(3)
C8 C24 C25 C11 2.2(3)
C9 C8 C24 S2 178.31(15)
C9 C8 C24 C25 -1.1(3)
C9 C10 C11 C25 0.4(4)
C10 C11 C25 C24 -1.9(4)
C12 C13 C14 C15 1.5(3)
C12 C13 C14 C18 -179.14(17)
C12 N2 C5 N1 -0.34(19)
C12 N2 C5 C4 178.75(16)
C12 C6 C7 C8 -128.7(2)
C12 C6 C7 C22 49.7(3)
C12 C13A C14A C15A -3(4)
C12 C13A C14A C18A 176(2)
C22 S2 C24 C8 1.16(16)
C22 S2 C24 C25 -179.5(2)
C22 C7 C8 C9 -179.1(2)
C22 C7 C8 C24 0.0(2)
C24 S2 C22 C7 -1.17(17)
C24 S2 C22 C23 178.0(2)
C24 C8 C9 C10 -0.4(3)
C26 C4 C5 N1 170.06(17)
C26 C4 C5 N2 -8.9(3)
C27 C1 C2 C3 0.9(3)
C20A C19A C13A C12 2(7)
C20A C19A C13A C14A 174(3)
C20A C19A S1A C18A -175(3)
C19A C13A C14A C15A -178(4)
C19A C13A C14A C18A 1(4)
C13A C19A S1A C18A 0(3)
C13A C14A C15A C16A -178(3)
C13A C14A C18A C21A -175(3)
C13A C14A C18A S1A -1(3)
C14A C15A C16A C17A -1(6)
C14A C18A S1A C19A 1(3)
C15A C14A C18A C21A 4(5)
C15A C14A C18A S1A 178(3)
C15A C16A C17A C21A -8(7)
C16A C17A C21A C18A 14(6)
C17A C21A C18A C14A -12(5)
C17A C21A C18A S1A 175(3)
C21A C18A S1A C19A 174(3)
C18A C14A C15A C16A 2(5)
S1A C19A C13A C12 -172(3)
S1A C19A C13A C14A -1(4)
